data_7242059
loop_
_publ_author_name
'Li, Yanyan'
'Lin, Liting'
'Yang, Jie'
'Qian, Kun'
'Jiang, Tao'
'Li, Hong'

_publ_section_title
;
 Red/green-light emission in continuous dielectric phase transition
 materials: [Me3NVinyl]2[MnX4] (X = Cl, Br)
;
_journal_issue 4
_journal_name_full 'RSC Advances'
_journal_page_first 2329
_journal_page_last 2336
_journal_paper_doi 10.1039/D0RA08795E
_journal_volume 11
_journal_year 2021
_chemical_formula_moiety 'Cl4 Mn, 2(C5 H12 N)'
_chemical_formula_sum 'C10 H24 Cl4 Mn N2'
_chemical_formula_weight 369.05
_chemical_properties_physical Moisture-sensitive
_space_group_crystal_system monoclinic
_space_group_IT_number 14
_space_group_name_Hall '-P 2ybc'
_space_group_name_H-M_alt 'P 1 21/c 1'
_atom_sites_solution_hydrogens geom
_atom_sites_solution_primary iterative
_audit_creation_date 2020-07-31
_audit_creation_method
;
Olex2 1.3
(compiled 2020.02.04 svn.rd84adfe8 for OlexSys, GUI svn.r6032)
;
_audit_update_record
;
2020-07-31 deposited with the CCDC.	2020-12-21 downloaded from the CCDC.
;
_cell_angle_alpha 90
_cell_angle_beta 119.224(7)
_cell_angle_gamma 90
_cell_formula_units_Z 8
_cell_length_a 18.2344(10)
_cell_length_b 12.6038(4)
_cell_length_c 18.1345(10)
_cell_measurement_reflns_used 6523
_cell_measurement_temperature 200.00(10)
_cell_measurement_theta_max 75.5030
_cell_measurement_theta_min 10.6670
_cell_volume 3637.2(4)
_computing_cell_refinement 'CrysAlisPro 1.171.39.46 (Rigaku OD, 2018)'
_computing_data_collection 'CrysAlisPro 1.171.39.46 (Rigaku OD, 2018)'
_computing_data_reduction 'CrysAlisPro 1.171.39.46 (Rigaku OD, 2018)'
_computing_molecular_graphics 'Olex2 1.3 (Dolomanov et al., 2009)'
_computing_publication_material 'Olex2 1.3 (Dolomanov et al., 2009)'
_computing_structure_refinement 'olex2.refine 1.3 (Bourhis et al., 2015)'
_computing_structure_solution 'olex2.solve 1.3 (Bourhis et al., 2015)'
_diffrn_ambient_environment N~2~
_diffrn_ambient_temperature 200.00(10)
_diffrn_detector 'CCD plate'
_diffrn_detector_type HyPix
_diffrn_measured_fraction_theta_full 0.998
_diffrn_measured_fraction_theta_max 0.957
_diffrn_measurement_details
;
List of Runs (angles in degrees, time in seconds):

  # Type    Start    End  Width  t~exp~   \w     \q     \k     \f   Frames
#--------------------------------------------------------------------------
  1  \w    -25.00  16.00   0.50    0.08    --   46.37 -72.00  92.00   82
  2  \w     25.00  52.00   0.50    0.08    --   46.37 -72.00  92.00   54
  3  \w     36.00  87.00   0.50    0.31    --  107.75 -72.00  92.00  102
  4  \w     71.00 101.00   0.50    0.31    --  107.75 -77.00 120.00   60
  5  \w     76.00 107.00   0.50    0.31    --  107.75-125.00  90.00   62
  6  \w     39.00  65.00   0.50    0.31    --  107.75-125.00  90.00   52
  7  \w     37.00  68.00   0.50    0.31    --  107.75 -61.00   0.00   62
  8  \w     40.00  68.00   0.50    0.31    --  107.75 -61.00 -60.00   56
  9  \w     37.00  67.00   0.50    0.31    --  107.75 -61.00-120.00   60
 10  \w     50.00  95.00   0.50    0.31    --  107.75 -77.00-120.00   90
 11  \w     93.00 157.00   0.50    0.31    --  107.75  15.00   0.00  128
 12  \w    143.00 168.00   0.50    0.31    --  107.75  72.00-137.00   50
 13  \w    100.00 165.00   0.50    0.31    --  107.75  45.00-180.00  130
 14  \w     47.00  72.00   0.50    0.08    --   46.37  72.00-137.00   50
 15  \w    -29.00  22.00   0.50    0.08    --   46.37 -19.00 -60.00  102
 16  \w    -21.00  14.00   0.50    0.08    --   46.37 -19.00  90.00   70
 17  \w     37.00  65.00   0.50    0.31    --  107.75 -61.00 120.00   56
 18  \w    -58.00 -32.00   0.50    0.08    --  -46.37 -72.00  92.00   52
 19  \w   -104.00 -63.00   0.50    0.08    --  -46.37 -72.00  92.00   82
 20  \w    -58.00  27.00   0.50    0.08    --  -46.37  72.00-137.00  170
 21  \w    -54.00 -28.00   0.50    0.31    -- -100.00  45.00 -30.00   52
 22  \w    -53.00 -28.00   0.50    0.31    -- -100.00  45.00  30.00   50
 23  \w    -85.00 -36.00   0.50    0.31    -- -100.00  72.00-137.00   98
 24  \w   -110.00 -83.00   0.50    0.31    -- -100.00 -77.00 -30.00   54
 25  \w   -158.00-119.00   0.50    0.31    -- -100.00 -77.00 -30.00   78
 26  \w   -167.00 -85.00   0.50    0.31    -- -100.00 -72.00  92.00  164
 27  \w   -163.00 -86.00   0.50    0.31    -- -100.00 -30.00 150.00  154
;
_diffrn_measurement_device 'four-circle diffractometer'
_diffrn_measurement_device_type 'ROD, Synergy Custom DW system, HyPix'
_diffrn_measurement_method '\w scans'
_diffrn_orient_matrix_type 'CrysAlisPro convention (1999,Acta A55,543-557)'
_diffrn_orient_matrix_UB_11 0.0615506000
_diffrn_orient_matrix_UB_12 -0.0906627000
_diffrn_orient_matrix_UB_13 0.0109350000
_diffrn_orient_matrix_UB_21 0.0613643000
_diffrn_orient_matrix_UB_22 0.0394265000
_diffrn_orient_matrix_UB_23 0.0893483000
_diffrn_orient_matrix_UB_31 -0.0439617000
_diffrn_orient_matrix_UB_32 -0.0717501000
_diffrn_orient_matrix_UB_33 0.0354991000
_diffrn_radiation_monochromator mirror
_diffrn_radiation_probe x-ray
_diffrn_radiation_type 'Cu K\a'
_diffrn_radiation_wavelength 1.54178
_diffrn_reflns_av_unetI/netI 0.0169
_diffrn_reflns_Laue_measured_fraction_full 0.998
_diffrn_reflns_Laue_measured_fraction_max 0.957
_diffrn_reflns_limit_h_max 22
_diffrn_reflns_limit_h_min -22
_diffrn_reflns_limit_k_max 15
_diffrn_reflns_limit_k_min -15
_diffrn_reflns_limit_l_max 22
_diffrn_reflns_limit_l_min -22
_diffrn_reflns_number 12898
_diffrn_reflns_point_group_measured_fraction_full 0.998
_diffrn_reflns_point_group_measured_fraction_max 0.957
_diffrn_reflns_theta_full 67.679
_diffrn_reflns_theta_max 77.257
_diffrn_reflns_theta_min 2.777
_diffrn_source 'Rotating-anode X-ray tube'
_diffrn_source_type 'Rigaku (Cu) X-ray Source'
_exptl_absorpt_coefficient_mu 11.178
_exptl_absorpt_correction_T_max 1.00000
_exptl_absorpt_correction_T_min 0.42374
_exptl_absorpt_correction_type multi-scan
_exptl_absorpt_process_details
;
CrysAlisPro 1.171.39.46 (Rigaku Oxford Diffraction, 2018)
Empirical absorption correction using spherical harmonics,
 implemented in SCALE3 ABSPACK scaling algorithm.
;
_exptl_crystal_density_diffrn 1.348
_exptl_crystal_description block
_exptl_crystal_F_000 1528
_exptl_crystal_preparation 'Magnetic properties,Luminescent'
_exptl_crystal_size_max 0.1
_exptl_crystal_size_mid 0.1
_exptl_crystal_size_min 0.1
_refine_diff_density_max 0.576
_refine_diff_density_min -0.583
_refine_diff_density_rms 0.114
_refine_ls_extinction_method none
_refine_ls_goodness_of_fit_ref 1.089
_refine_ls_hydrogen_treatment constr
_refine_ls_matrix_type full
_refine_ls_number_parameters 320
_refine_ls_number_reflns 12898
_refine_ls_number_restraints 221
_refine_ls_restrained_S_all 1.108
_refine_ls_R_factor_all 0.0809
_refine_ls_R_factor_gt 0.0655
_refine_ls_shift/su_max 0.000
_refine_ls_shift/su_mean 0.000
_refine_ls_structure_factor_coef Fsqd
_refine_ls_weighting_details 'w=1/[\s^2^(Fo^2^)+(0.0783P)^2^+11.8541P] where P=(Fo^2^+2Fc^2^)/3'
_refine_ls_weighting_scheme calc
_refine_ls_wR_factor_gt 0.1787
_refine_ls_wR_factor_ref 0.2027
_reflns_Friedel_coverage 0.000
_reflns_number_gt 11061
_reflns_number_total 12898
_reflns_threshold_expression 'I > 2\s(I)'
_twin_special_details
;
Component 2 rotated by -179.9884\% 
 around [1.00 -0.00 0.00] (reciprocal) or [0.90 -0.00 0.44] (direct)
;
_cod_data_source_file d0ra08795e2.cif
_cod_data_source_block QK-LYY-200621-CL-200K-AGAIN_twin1_hklf5
_cod_database_code 7242059
_shelx_shelxl_version_number 2018/3
_chemical_oxdiff_formula 'MnCl4 C4HN'
_shelx_space_group_comment
;
The symmetry employed for this shelxl refinement is uniquely defined
by the following loop, which should always be used as a source of
symmetry information in preference to the above space-group names.
They are only intended as comments.
;
_olex2_refinement_description
;
1. Twinned data refinement
 Scales: 0.5019(15)
 0.4981(15)
2. Fixed Uiso
 At 1.2 times of:
  All C(H) groups, All C(H,H) groups
 At 1.5 times of:
  All C(H,H,H) groups
3. Restrained distances
 N1_1-C5_1
 N1_2-C5_2
 N1_3-C5_3
 N1_4-C5_4
 2.4 with sigma of 0.01
 C4_1-C5_1
 C4_2-C5_2
 C4_3-C5_3
 C4_4-C5_4
 1.34 with sigma of 0.01
 Mn1_5-Cl1_5 \\sim Mn1_5-Cl2_5 \\sim Mn1_5-Cl3_5 \\sim Mn1_5-Cl4_5
 with sigma of 0.02
 Cl1_5-Cl2_5 \\sim Cl2_5-Cl3_5 \\sim Cl1_5-Cl3_5 \\sim Cl1_5-Cl4_5 \\sim
Cl2_5-Cl4_5 \\sim Cl3_5-
 Cl4_5
 with sigma of 0.02
4. Uiso/Uaniso restraints and constraints
All non-hydrogen atoms have similar U: within 1A with sigma of 0.04 and sigma
for terminal atoms of 0.08 within 1A
All non-hydrogen atoms have similar U: within 2A with sigma of 0.01 and sigma
for terminal atoms of 0.02 within 2A
5. Same fragment restrains
{N1_2, C1_2, C2_2, C3_2, C4_2, C5_2}
{N1_3, C1_3, C2_3, C3_3, C4_3, C5_3}
{N1_4, C1_4, C2_4, C3_4, C4_4, C5_4}
as
{N1_1, C1_1, C2_1, C3_1, C4_1, C5_1} sigma for 1-2: 0.02 1-3: 0.04
6.a Aromatic/amide H refined with riding coordinates:
 C4(H4), C4(H4), C4(H4), C4(H4)
6.b X=CH2 refined with riding coordinates:
 C5(H5A,H5B), C5(H5A,H5B), C5(H5A,H5B), C5(H5A,H5B)
6.c Idealised Me refined as rotating group:
 C1(H1A,H1B,H1C), C2(H2A,H2B,H2C), C3(H3A,H3B,H3C), C1(H1A,H1B,H1C), C2(H2A,
 H2B,H2C), C3(H3A,H3B,H3C), C1(H1A,H1B,H1C), C2(H2A,H2B,H2C), C3(H3A,H3B,H3C),
 C1(H1A,H1B,H1C), C2(H2A,H2B,H2C), C3(H3A,H3B,H3C)
;
_olex2_submission_special_instructions 'No special instructions were received'
_oxdiff_exptl_absorpt_empirical_details
;
Empirical correction (ABSPACK) includes:
- Absorption correction using spherical harmonics
- Frame scaling
;
_oxdiff_exptl_absorpt_empirical_full_max 2.331
_oxdiff_exptl_absorpt_empirical_full_min 0.591
_oxdiff_twin_integration_method simultaneous
_oxdiff_twin_items 2

loop_
_space_group_symop_operation_xyz
'x, y, z'
'-x, y+1/2, -z+1/2'
'-x, -y, -z'
'x, -y-1/2, z-1/2'

loop_
_atom_site_label
_atom_site_type_symbol
_atom_site_fract_x
_atom_site_fract_y
_atom_site_fract_z
_atom_site_U_iso_or_equiv
_atom_site_adp_type
_atom_site_occupancy
_atom_site_site_symmetry_order
_atom_site_calc_flag
_atom_site_refinement_flags_posn
_atom_site_refinement_flags_adp
_atom_site_refinement_flags_occupancy
_atom_site_disorder_assembly
_atom_site_disorder_group
Mn01 Mn 0.33474(5) 0.24126(8) 0.41938(6) 0.0333(2) Uani 1 1 d . . . . .
Cl03 Cl 0.42319(10) 0.21775(15) 0.56667(10) 0.0494(4) Uani 1 1 d . . . . .
Cl06 Cl 0.31414(11) 0.42416(14) 0.38344(11) 0.0516(4) Uani 1 1 d . . . . .
Cl09 Cl 0.39814(14) 0.16192(18) 0.34645(14) 0.0641(5) Uani 1 1 d . . . . .
Cl0A Cl 0.20158(10) 0.16492(18) 0.37298(14) 0.0616(5) Uani 1 1 d . . . . .
N1_1 N 0.5111(3) 1.0133(4) 0.8226(3) 0.0322(10) Uani 1 1 d D U . . .
C1_1 C 0.5294(5) 1.0089(8) 0.9121(4) 0.0560(19) Uani 1 1 d D U . . .
H1A_1 H 0.530960 0.936296 0.928728 0.084 Uiso 1 1 calc GR . . . .
H1B_1 H 0.486314 1.046098 0.917498 0.084 Uiso 1 1 calc GR . . . .
H1C_1 H 0.582837 1.041642 0.947879 0.084 Uiso 1 1 calc GR . . . .
C2_1 C 0.5001(5) 1.1254(6) 0.7940(5) 0.0568(19) Uani 1 1 d D U . . .
H2A_1 H 0.489708 1.128051 0.736795 0.085 Uiso 1 1 calc GR . . . .
H2B_1 H 0.550152 1.164711 0.829796 0.085 Uiso 1 1 calc GR . . . .
H2C_1 H 0.453324 1.155790 0.796921 0.085 Uiso 1 1 calc GR . . . .
C3_1 C 0.5853(4) 0.9675(6) 0.8192(5) 0.0515(18) Uani 1 1 d D U . . .
H3A_1 H 0.573747 0.965555 0.761555 0.077 Uiso 1 1 calc GR . . . .
H3B_1 H 0.595639 0.896840 0.841751 0.077 Uiso 1 1 calc GR . . . .
H3C_1 H 0.633826 1.010828 0.851906 0.077 Uiso 1 1 calc GR . . . .
C4_1 C 0.4325(3) 0.9560(5) 0.7701(4) 0.0358(12) Uani 1 1 d D U . . .
H4_1 H 0.386217 0.970845 0.776994 0.043 Uiso 1 1 calc R . . . .
C5_1 C 0.4243(4) 0.8853(6) 0.7141(5) 0.0543(18) Uani 1 1 d D U . . .
H5A_1 H 0.469691 0.869165 0.706018 0.065 Uiso 1 1 calc R . . . .
H5B_1 H 0.373156 0.851003 0.682176 0.065 Uiso 1 1 calc R . . . .
N1_2 N 0.3225(4) 0.8278(5) 0.3775(4) 0.0481(13) Uani 1 1 d D U . . .
C1_2 C 0.3414(6) 0.7123(6) 0.3928(6) 0.066(2) Uani 1 1 d D U . . .
H1A_2 H 0.329872 0.688612 0.436395 0.099 Uiso 1 1 calc GR . . . .
H1B_2 H 0.399635 0.700382 0.410158 0.099 Uiso 1 1 calc GR . . . .
H1C_2 H 0.307049 0.673667 0.341740 0.099 Uiso 1 1 calc GR . . . .
C2_2 C 0.3456(6) 0.8614(9) 0.3119(6) 0.068(2) Uani 1 1 d D U . . .
H2A_2 H 0.333451 0.935524 0.299778 0.103 Uiso 1 1 calc GR . . . .
H2B_2 H 0.313565 0.820956 0.261238 0.103 Uiso 1 1 calc GR . . . .
H2C_2 H 0.404423 0.849301 0.332824 0.103 Uiso 1 1 calc GR . . . .
C3_2 C 0.2328(5) 0.8454(9) 0.3453(7) 0.075(3) Uani 1 1 d D U . . .
H3A_2 H 0.219859 0.918828 0.330481 0.113 Uiso 1 1 calc GR . . . .
H3B_2 H 0.218469 0.826889 0.388009 0.113 Uiso 1 1 calc GR . . . .
H3C_2 H 0.201188 0.802184 0.296169 0.113 Uiso 1 1 calc GR . . . .
C4_2 C 0.3791(6) 0.8834(8) 0.4556(5) 0.069(2) Uani 1 1 d D U . . .
H4_2 H 0.436789 0.875399 0.477615 0.083 Uiso 1 1 calc R . . . .
C5_2 C 0.3521(10) 0.9434(10) 0.4955(7) 0.114(4) Uani 1 1 d D U . . .
H5A_2 H 0.294706 0.952375 0.474553 0.137 Uiso 1 1 calc R . . . .
H5B_2 H 0.390227 0.977447 0.545115 0.137 Uiso 1 1 calc R . . . .
N1_3 N 0.0518(3) 0.5071(5) 0.3172(3) 0.0439(12) Uani 1 1 d D U . . .
C1_3 C 0.1086(9) 0.5394(12) 0.4051(6) 0.114(5) Uani 1 1 d D U . . .
H1A_3 H 0.076144 0.559712 0.431421 0.171 Uiso 1 1 calc GR . . . .
H1B_3 H 0.142160 0.598433 0.405580 0.171 Uiso 1 1 calc GR . . . .
H1C_3 H 0.144685 0.481145 0.435510 0.171 Uiso 1 1 calc GR . . . .
C2_3 C 0.0619(7) 0.3911(7) 0.3129(7) 0.078(3) Uani 1 1 d D U . . .
H2A_3 H 0.022197 0.365804 0.257680 0.118 Uiso 1 1 calc GR . . . .
H2B_3 H 0.052078 0.356403 0.354464 0.118 Uiso 1 1 calc GR . . . .
H2C_3 H 0.117909 0.375846 0.323905 0.118 Uiso 1 1 calc GR . . . .
C3_3 C -0.0352(7) 0.5311(13) 0.2925(10) 0.123(5) Uani 1 1 d D U . . .
H3A_3 H -0.070135 0.516544 0.233358 0.185 Uiso 1 1 calc GR . . . .
H3B_3 H -0.040153 0.604622 0.303154 0.185 Uiso 1 1 calc GR . . . .
H3C_3 H -0.052894 0.487889 0.324572 0.185 Uiso 1 1 calc GR . . . .
C4_3 C 0.0810(4) 0.5604(7) 0.2639(5) 0.0507(17) Uani 1 1 d D U . . .
H4_3 H 0.136418 0.550716 0.276368 0.061 Uiso 1 1 calc R . . . .
C5_3 C 0.0329(5) 0.6201(9) 0.2004(6) 0.076(3) Uani 1 1 d D U . . .
H5A_3 H -0.022797 0.630935 0.186722 0.091 Uiso 1 1 calc R . . . .
H5B_3 H 0.053984 0.652178 0.168449 0.091 Uiso 1 1 calc R . . . .
N1_4 N 0.8265(3) 0.7026(5) 0.8954(4) 0.0504(14) Uani 1 1 d D U . . .
C1_4 C 0.8819(6) 0.6405(9) 0.9726(5) 0.073(3) Uani 1 1 d D U . . .
H1A_4 H 0.864257 0.650926 1.014096 0.110 Uiso 1 1 calc GR . . . .
H1B_4 H 0.938903 0.664012 0.995067 0.110 Uiso 1 1 calc GR . . . .
H1C_4 H 0.878158 0.566562 0.958580 0.110 Uiso 1 1 calc GR . . . .
C2_4 C 0.8517(6) 0.6713(10) 0.8309(6) 0.076(3) Uani 1 1 d D U . . .
H2A_4 H 0.818664 0.710144 0.779621 0.114 Uiso 1 1 calc GR . . . .
H2B_4 H 0.842531 0.596607 0.819756 0.114 Uiso 1 1 calc GR . . . .
H2C_4 H 0.910169 0.687031 0.852242 0.114 Uiso 1 1 calc GR . . . .
C3_4 C 0.7384(5) 0.6700(10) 0.8628(8) 0.090(4) Uani 1 1 d D U . . .
H3A_4 H 0.703191 0.707273 0.811250 0.135 Uiso 1 1 calc GR . . . .
H3B_4 H 0.721264 0.686416 0.903857 0.135 Uiso 1 1 calc GR . . . .
H3C_4 H 0.733404 0.594997 0.852175 0.135 Uiso 1 1 calc GR . . . .
C4_4 C 0.8461(7) 0.8135(7) 0.9138(7) 0.095(3) Uani 1 1 d D U . . .
H4_4 H 0.897849 0.829025 0.960443 0.115 Uiso 1 1 calc R . . . .
C5_4 C 0.8005(7) 0.8932(7) 0.8736(8) 0.108(4) Uani 1 1 d D U . . .
H5A_4 H 0.748042 0.882524 0.826490 0.130 Uiso 1 1 calc R . . . .
H5B_4 H 0.819803 0.961780 0.891556 0.130 Uiso 1 1 calc R . . . .
Mn1_5 Mn 0.15864(5) 0.77103(8) 0.55687(6) 0.0338(2) Uani 1 1 d D . . . .
Cl2_5 Cl 0.21234(10) 0.88885(15) 0.67215(11) 0.0523(4) Uani 1 1 d D . . . .
Cl3_5 Cl 0.27353(9) 0.67830(15) 0.56191(11) 0.0498(4) Uani 1 1 d D . . . .
Cl4_5 Cl 0.08466(11) 0.85722(19) 0.42618(12) 0.0616(5) Uani 1 1 d D . . . .
Cl1_5 Cl 0.06789(12) 0.65124(16) 0.57260(14) 0.0578(5) Uani 1 1 d D . . . .

loop_
_atom_site_aniso_label
_atom_site_aniso_U_11
_atom_site_aniso_U_22
_atom_site_aniso_U_33
_atom_site_aniso_U_23
_atom_site_aniso_U_13
_atom_site_aniso_U_12
Mn01 0.0319(4) 0.0390(5) 0.0290(5) -0.0022(4) 0.0148(4) -0.0037(4)
Cl03 0.0524(8) 0.0524(10) 0.0317(7) 0.0004(7) 0.0113(6) 0.0012(7)
Cl06 0.0548(9) 0.0406(9) 0.0474(9) 0.0060(7) 0.0155(7) -0.0023(7)
Cl09 0.0856(13) 0.0639(13) 0.0714(13) -0.0089(10) 0.0607(12) 0.0010(10)
Cl0A 0.0364(8) 0.0676(13) 0.0699(12) 0.0070(10) 0.0174(8) -0.0145(7)
N1_1 0.030(2) 0.032(3) 0.032(2) -0.001(2) 0.0131(19) 0.0029(18)
C1_1 0.060(4) 0.075(6) 0.028(3) -0.003(3) 0.018(3) 0.000(4)
C2_1 0.051(4) 0.043(4) 0.053(4) 0.010(3) 0.008(3) -0.001(3)
C3_1 0.040(3) 0.049(4) 0.074(5) -0.016(4) 0.035(3) -0.004(3)
C4_1 0.033(3) 0.037(3) 0.037(3) 0.001(3) 0.016(2) -0.001(2)
C5_1 0.046(4) 0.051(5) 0.061(5) -0.015(4) 0.023(3) -0.008(3)
N1_2 0.051(3) 0.050(3) 0.047(3) 0.002(3) 0.027(3) -0.005(2)
C1_2 0.101(6) 0.037(4) 0.073(6) 0.006(4) 0.052(5) 0.008(4)
C2_2 0.074(5) 0.079(7) 0.063(5) 0.011(5) 0.042(4) -0.008(5)
C3_2 0.056(4) 0.084(7) 0.092(7) -0.011(6) 0.041(5) 0.006(4)
C4_2 0.086(5) 0.065(5) 0.052(4) -0.001(4) 0.029(4) -0.018(4)
C5_2 0.180(12) 0.080(9) 0.063(7) -0.002(6) 0.044(8) -0.001(8)
N1_3 0.046(3) 0.049(3) 0.039(3) 0.003(2) 0.023(2) 0.003(2)
C1_3 0.180(11) 0.105(10) 0.043(5) -0.015(6) 0.043(7) -0.048(9)
C2_3 0.130(8) 0.052(6) 0.072(6) 0.001(5) 0.064(6) -0.006(5)
C3_3 0.083(6) 0.166(12) 0.159(11) 0.101(10) 0.089(7) 0.056(7)
C4_3 0.041(3) 0.063(5) 0.051(4) 0.006(3) 0.024(3) -0.001(3)
C5_3 0.060(5) 0.087(7) 0.092(7) 0.041(6) 0.046(5) 0.015(4)
N1_4 0.047(3) 0.056(4) 0.040(3) -0.006(3) 0.015(2) -0.003(3)
C1_4 0.075(5) 0.084(7) 0.045(5) 0.010(5) 0.017(4) -0.004(5)
C2_4 0.090(6) 0.090(8) 0.057(5) 0.002(5) 0.042(5) -0.010(5)
C3_4 0.040(4) 0.105(9) 0.121(9) -0.025(7) 0.036(5) -0.004(4)
C4_4 0.103(6) 0.053(5) 0.070(6) -0.015(5) -0.004(5) -0.003(5)
C5_4 0.091(7) 0.076(8) 0.119(10) -0.029(7) 0.021(7) 0.003(6)
Mn1_5 0.0302(4) 0.0381(5) 0.0320(5) -0.0013(4) 0.0143(4) 0.0007(4)
Cl2_5 0.0500(8) 0.0556(10) 0.0497(9) -0.0175(8) 0.0231(7) -0.0053(7)
Cl3_5 0.0352(7) 0.0550(10) 0.0533(9) -0.0041(8) 0.0170(7) 0.0103(6)
Cl4_5 0.0523(9) 0.0817(14) 0.0464(9) 0.0236(9) 0.0206(8) 0.0183(9)
Cl1_5 0.0609(10) 0.0556(11) 0.0709(12) 0.0002(9) 0.0432(9) -0.0136(8)

loop_
_atom_type_symbol
_atom_type_description
_atom_type_scat_dispersion_real
_atom_type_scat_dispersion_imag
_atom_type_scat_source
C C 0.0181 0.0091 'International Tables Vol C Tables 4.2.6.8 and 6.1.1.4'
H H 0.0000 0.0000 'International Tables Vol C Tables 4.2.6.8 and 6.1.1.4'
N N 0.0311 0.0180 'International Tables Vol C Tables 4.2.6.8 and 6.1.1.4'
Mn Mn -0.5299 2.8052 'International Tables Vol C Tables 4.2.6.8 and 6.1.1.4'
Cl Cl 0.3639 0.7018 'International Tables Vol C Tables 4.2.6.8 and 6.1.1.4'

loop_
_geom_angle_atom_site_label_1
_geom_angle_atom_site_label_2
_geom_angle_atom_site_label_3
_geom_angle
_geom_angle_site_symmetry_1
_geom_angle_site_symmetry_3
_geom_angle_publ_flag
Cl03 Mn01 Cl06 111.10(7) . . ?
Cl09 Mn01 Cl03 109.17(8) . . ?
Cl09 Mn01 Cl06 108.20(8) . . ?
Cl0A Mn01 Cl03 111.57(8) . . ?
Cl0A Mn01 Cl06 107.55(8) . . ?
Cl0A Mn01 Cl09 109.17(9) . . ?
C1_1 N1_1 C3_1 107.7(5) . . ?
C2_1 N1_1 C1_1 109.7(6) . . ?
C2_1 N1_1 C3_1 108.8(5) . . ?
C4_1 N1_1 C1_1 108.5(5) . . ?
C4_1 N1_1 C2_1 108.6(5) . . ?
C4_1 N1_1 C3_1 113.5(5) . . ?
C5_1 C4_1 N1_1 123.1(5) . . ?
C1_2 N1_2 C2_2 107.1(6) . . ?
C3_2 N1_2 C1_2 109.6(7) . . ?
C3_2 N1_2 C2_2 109.4(7) . . ?
C3_2 N1_2 C4_2 116.0(7) . . ?
C4_2 N1_2 C1_2 107.3(7) . . ?
C4_2 N1_2 C2_2 107.1(6) . . ?
C5_2 C4_2 N1_2 122.6(9) . . ?
C1_3 N1_3 C2_3 106.9(8) . . ?
C1_3 N1_3 C4_3 107.2(7) . . ?
C3_3 N1_3 C1_3 111.2(10) . . ?
C3_3 N1_3 C2_3 109.5(9) . . ?
C3_3 N1_3 C4_3 113.0(6) . . ?
C4_3 N1_3 C2_3 108.8(6) . . ?
C5_3 C4_3 N1_3 123.0(6) . . ?
C1_4 N1_4 C2_4 105.6(7) . . ?
C3_4 N1_4 C1_4 109.6(7) . . ?
C3_4 N1_4 C2_4 107.6(7) . . ?
C4_4 N1_4 C1_4 108.3(7) . . ?
C4_4 N1_4 C2_4 107.5(8) . . ?
C4_4 N1_4 C3_4 117.5(7) . . ?
C5_4 C4_4 N1_4 127.6(9) . . ?
Cl2_5 Mn1_5 Cl3_5 107.54(7) . . ?
Cl2_5 Mn1_5 Cl1_5 107.99(8) . . ?
Cl4_5 Mn1_5 Cl2_5 112.97(9) . . ?
Cl4_5 Mn1_5 Cl3_5 109.29(7) . . ?
Cl4_5 Mn1_5 Cl1_5 109.12(8) . . ?
Cl1_5 Mn1_5 Cl3_5 109.89(8) . . ?

loop_
_geom_bond_atom_site_label_1
_geom_bond_atom_site_label_2
_geom_bond_distance
_geom_bond_site_symmetry_2
_geom_bond_publ_flag
Mn01 Cl03 2.3701(18) . ?
Mn01 Cl06 2.375(2) . ?
Mn01 Cl09 2.3619(18) . ?
Mn01 Cl0A 2.3526(18) . ?
N1_1 C1_1 1.490(8) . ?
N1_1 C2_1 1.484(8) . ?
N1_1 C3_1 1.499(7) . ?
N1_1 C4_1 1.468(7) . ?
C4_1 C5_1 1.304(7) . ?
N1_2 C1_2 1.490(9) . ?
N1_2 C2_2 1.504(9) . ?
N1_2 C3_2 1.460(9) . ?
N1_2 C4_2 1.461(9) . ?
C4_2 C5_2 1.299(9) . ?
N1_3 C1_3 1.471(10) . ?
N1_3 C2_3 1.480(10) . ?
N1_3 C3_3 1.456(9) . ?
N1_3 C4_3 1.474(8) . ?
C4_3 C5_3 1.294(8) . ?
N1_4 C1_4 1.488(10) . ?
N1_4 C2_4 1.503(10) . ?
N1_4 C3_4 1.474(9) . ?
N1_4 C4_4 1.441(10) . ?
C4_4 C5_4 1.281(9) . ?
Mn1_5 Cl2_5 2.3528(19) . ?
Mn1_5 Cl3_5 2.3613(17) . ?
Mn1_5 Cl4_5 2.3441(19) . ?
Mn1_5 Cl1_5 2.3581(18) . ?

loop_
_twin_individual_id
_twin_individual_mass_fraction_refined
_oxdiff_twin_reflns_isolated
_oxdiff_twin_reflns_overlapped
_twin_individual_twin_lattice_type
_twin_individual_twin_matrix_11
_twin_individual_twin_matrix_12
_twin_individual_twin_matrix_13
_twin_individual_twin_matrix_21
_twin_individual_twin_matrix_22
_twin_individual_twin_matrix_23
_twin_individual_twin_matrix_31
_twin_individual_twin_matrix_32
_twin_individual_twin_matrix_33
1 0.5019(15) 14551 13490 ref 1.0000 0.0000 0.0000 0.0000 1.0000 0.0000 0.0000 0.0000 1.0000
2 0.4981(15) 14628 13490 nmt 0.9997 0.0001 0.9696 -0.0001 -0.9999 0.0001 0.0007 -0.0003 -0.9997
